data_7215318
loop_
_publ_author_name
'Wang, Ju'
'Zhu, Xia'
'Cui, Yan-Feng'
'Li, Bao-Long'
'Li, Hai-Yan'

_publ_section_title
;
 A polythreading coordination array formed from 2D grid networks and 1D
 chains
;
_journal_issue 10
_journal_name_full CrystEngComm
_journal_page_first 3342
_journal_paper_doi 10.1039/c0ce00782j
_journal_volume 13
_journal_year 2011
_chemical_formula_sum 'C16 H22 N6 O7 Zn'
_chemical_formula_weight 475.77
_chemical_name_systematic
;
?
;
_space_group_IT_number 2
_symmetry_cell_setting triclinic
_symmetry_space_group_name_Hall '-P 1'
_symmetry_space_group_name_H-M 'P -1'
_atom_sites_solution_hydrogens geom
_atom_sites_solution_primary direct
_atom_sites_solution_secondary difmap
_audit_creation_method SHELXL-97
_cell_angle_alpha 68.78(3)
_cell_angle_beta 65.22(2)
_cell_angle_gamma 62.77(2)
_cell_formula_units_Z 2
_cell_length_a 10.3742(3)
_cell_length_b 10.9261(5)
_cell_length_c 11.5914(11)
_cell_measurement_reflns_used 3335
_cell_measurement_temperature 293(2)
_cell_measurement_theta_max 25.3
_cell_measurement_theta_min 3.2
_cell_volume 1036.9(3)
_computing_cell_refinement CrystalClear
_computing_data_collection CrystalClear
_computing_data_reduction CrystalStructure
_computing_molecular_graphics 'Bruker SHELXTL'
_computing_publication_material 'Bruker SHELXTL'
_computing_structure_refinement 'SHELXL-97 (Sheldrick, 1997)'
_computing_structure_solution 'SHELXS-97 (Sheldrick, 1990)'
_diffrn_ambient_temperature 293(2)
_diffrn_detector_area_resol_mean 7.31
_diffrn_measured_fraction_theta_full 0.931
_diffrn_measured_fraction_theta_max 0.931
_diffrn_measurement_device_type 'Rigaku Mercury CCD'
_diffrn_measurement_method \w
_diffrn_radiation_monochromator graphite
_diffrn_radiation_source 'fine-focus sealed tube'
_diffrn_radiation_type MoK\a
_diffrn_radiation_wavelength 0.71070
_diffrn_reflns_av_R_equivalents 0.0809
_diffrn_reflns_av_sigmaI/netI 0.1716
_diffrn_reflns_limit_h_max 12
_diffrn_reflns_limit_h_min -12
_diffrn_reflns_limit_k_max 13
_diffrn_reflns_limit_k_min -13
_diffrn_reflns_limit_l_max 13
_diffrn_reflns_limit_l_min -13
_diffrn_reflns_number 8346
_diffrn_reflns_theta_full 25.34
_diffrn_reflns_theta_max 25.34
_diffrn_reflns_theta_min 3.21
_diffrn_standards_decay_% 0
_diffrn_standards_interval_count 0
_diffrn_standards_interval_time 0
_diffrn_standards_number 0
_exptl_absorpt_coefficient_mu 1.235
_exptl_absorpt_correction_T_max 0.7903
_exptl_absorpt_correction_T_min 0.6718
_exptl_absorpt_correction_type multi-scan
_exptl_absorpt_process_details Empirical
_exptl_crystal_colour colorless
_exptl_crystal_density_diffrn 1.524
_exptl_crystal_density_method 'not measured'
_exptl_crystal_description block
_exptl_crystal_F_000 492
_exptl_crystal_size_max 0.35
_exptl_crystal_size_mid 0.25
_exptl_crystal_size_min 0.20
_refine_diff_density_max 0.838
_refine_diff_density_min -0.893
_refine_diff_density_rms 0.207
_refine_ls_extinction_method none
_refine_ls_goodness_of_fit_ref 1.070
_refine_ls_hydrogen_treatment constr
_refine_ls_matrix_type full
_refine_ls_number_parameters 273
_refine_ls_number_reflns 3533
_refine_ls_number_restraints 0
_refine_ls_restrained_S_all 1.070
_refine_ls_R_factor_all 0.1260
_refine_ls_R_factor_gt 0.0717
_refine_ls_shift/su_max 0.000
_refine_ls_shift/su_mean 0.000
_refine_ls_structure_factor_coef Fsqd
_refine_ls_weighting_details 'calc w=1/[\s^2^(Fo^2^)+(0.1078P)^2^+0.0000P] where P=(Fo^2^+2Fc^2^)/3'
_refine_ls_weighting_scheme calc
_refine_ls_wR_factor_gt 0.1868
_refine_ls_wR_factor_ref 0.2686
_reflns_number_gt 1712
_reflns_number_total 3533
_reflns_threshold_expression >2sigma(I)
_cod_data_source_file c0ce00782j.txt
_cod_data_source_block Zn-btp-phth
_cod_depositor_comments
;
The following automatic conversions were performed:

'_symmetry_cell_setting' value 'Triclinic' changed to 'triclinic'
according to
/usr/data/users/saulius/automatic-downloads/retrospective/RSC/lib/dictionaries/cif_core.dic
dictionary named 'cif_core.dic' version 2.4.2 from
2011-04-26.

'_exptl_absorpt_correction_type' value 'Multi-scan'
changed to 'multi-scan' according to
/usr/data/users/saulius/automatic-downloads/retrospective/RSC/lib/dictionaries/cif_core.dic
dictionary named 'cif_core.dic' version 2.4.2 from 2011-04-26.

Automatic conversion script
Id: cif_fix_values 2281 2013-09-26 08:29:07Z andrius 
;
_cod_original_sg_symbol_H-M P-1
_cod_database_code 7215318

loop_
_symmetry_equiv_pos_as_xyz
'x, y, z'
'-x, -y, -z'

loop_
_atom_site_label
_atom_site_type_symbol
_atom_site_fract_x
_atom_site_fract_y
_atom_site_fract_z
_atom_site_U_iso_or_equiv
_atom_site_adp_type
_atom_site_occupancy
_atom_site_symmetry_multiplicity
_atom_site_calc_flag
_atom_site_refinement_flags
Zn1 Zn -0.05877(11) 0.21877(10) 0.85065(10) 0.0358(4) Uani 1 1 d .
O1 O 0.1132(7) 0.1047(6) 0.7292(6) 0.0385(16) Uani 1 1 d .
O2 O 0.2097(7) 0.2619(7) 0.6974(7) 0.0503(18) Uani 1 1 d .
O3 O -0.2046(7) 0.1244(6) 0.9549(6) 0.0403(16) Uani 1 1 d .
O4 O -0.2413(8) 0.1826(8) 0.7660(7) 0.062(2) Uani 1 1 d .
O5 O 0.3140(13) 0.5231(14) 0.8619(11) 0.115(4) Uani 1 1 d .
H5 H 0.3383 0.4708 0.8145 0.173 Uiso 1 1 calc R
O6 O -0.3431(10) 0.3233(9) 0.5514(8) 0.087(3) Uani 1 1 d .
O7 O 0.3317(10) 0.4515(8) 0.6492(7) 0.069(2) Uani 1 1 d .
N1 N 0.0199(9) 0.2287(8) 1.1699(8) 0.043(2) Uani 1 1 d .
N2 N 0.0784(9) 0.3249(8) 1.0803(8) 0.043(2) Uani 1 1 d .
N3 N -0.0004(8) 0.2314(7) 0.9897(7) 0.0344(18) Uani 1 1 d .
N4 N 0.2168(8) 0.3469(8) 1.2716(7) 0.0370(19) Uani 1 1 d .
N5 N 0.1711(10) 0.3808(9) 1.3885(8) 0.057(2) Uani 1 1 d .
N6 N 0.1480(8) 0.5765(8) 1.2276(7) 0.0389(19) Uani 1 1 d .
C1 C 0.0036(12) 0.2102(11) 1.3054(9) 0.046(3) Uani 1 1 d .
H1A H -0.0635 0.1580 1.3592 0.055 Uiso 1 1 calc R
H1B H -0.0449 0.3022 1.3271 0.055 Uiso 1 1 calc R
C2 C 0.1516(12) 0.1342(10) 1.3386(11) 0.054(3) Uani 1 1 d .
H2A H 0.1290 0.1276 1.4303 0.065 Uiso 1 1 calc R
H2B H 0.1950 0.0390 1.3248 0.065 Uiso 1 1 calc R
C3 C 0.2689(11) 0.2018(9) 1.2622(10) 0.048(3) Uani 1 1 d .
H3A H 0.3575 0.1471 1.2925 0.057 Uiso 1 1 calc R
H3B H 0.3005 0.1986 1.1715 0.057 Uiso 1 1 calc R
C4 C 0.0687(10) 0.3221(9) 0.9748(8) 0.032(2) Uani 1 1 d .
H4A H 0.1047 0.3762 0.8947 0.039 Uiso 1 1 calc R
C5 C -0.0314(10) 0.1789(9) 1.1193(8) 0.029(2) Uani 1 1 d .
H5A H -0.0823 0.1160 1.1655 0.035 Uiso 1 1 calc R
C6 C 0.1346(13) 0.5206(11) 1.3522(10) 0.053(3) Uani 1 1 d .
H6A H 0.1016 0.5755 1.4116 0.064 Uiso 1 1 calc R
C7 C 0.2006(10) 0.4644(9) 1.1769(9) 0.036(2) Uani 1 1 d .
H7A H 0.2226 0.4670 1.0897 0.043 Uiso 1 1 calc R
C8 C 0.3652(10) 0.0771(10) 0.5812(8) 0.035(2) Uani 1 1 d .
C9 C 0.4815(10) 0.1256(9) 0.5200(8) 0.036(2) Uani 1 1 d .
H9A H 0.4719 0.2088 0.5332 0.043 Uiso 1 1 calc R
C10 C 0.6172(11) 0.0493(10) 0.4363(10) 0.046(3) Uani 1 1 d .
H10A H 0.6959 0.0840 0.3924 0.055 Uiso 1 1 calc R
C11 C 0.2191(10) 0.1536(9) 0.6755(9) 0.035(2) Uani 1 1 d .
C12 C -0.3931(10) 0.0653(9) 0.9478(9) 0.038(2) Uani 1 1 d .
C13 C -0.4000(10) -0.0288(9) 1.0649(9) 0.035(2) Uani 1 1 d .
H13A H -0.3315 -0.0502 1.1077 0.042 Uiso 1 1 calc R
C14 C -0.5075(10) -0.0928(10) 1.1208(9) 0.041(2) Uani 1 1 d .
H14A H -0.5144 -0.1529 1.2023 0.049 Uiso 1 1 calc R
C15 C -0.2741(10) 0.1334(9) 0.8842(10) 0.035(2) Uani 1 1 d .
C16 C 0.4338(17) 0.568(2) 0.831(2) 0.164(10) Uani 1 1 d .
H16A H 0.3933 0.6669 0.8303 0.246 Uiso 1 1 calc R
H16B H 0.5024 0.5526 0.7460 0.246 Uiso 1 1 calc R
H16C H 0.4874 0.5162 0.8938 0.246 Uiso 1 1 calc R

loop_
_atom_site_aniso_label
_atom_site_aniso_U_11
_atom_site_aniso_U_22
_atom_site_aniso_U_33
_atom_site_aniso_U_23
_atom_site_aniso_U_13
_atom_site_aniso_U_12
Zn1 0.0295(7) 0.0350(7) 0.0452(8) -0.0127(5) -0.0065(5) -0.0147(5)
O1 0.028(4) 0.043(4) 0.038(4) -0.006(3) 0.003(3) -0.022(3)
O2 0.038(4) 0.049(4) 0.061(5) -0.027(4) 0.001(4) -0.016(3)
O3 0.044(4) 0.041(4) 0.044(4) 0.001(3) -0.016(3) -0.027(3)
O4 0.055(5) 0.072(5) 0.061(5) 0.006(4) -0.011(4) -0.046(4)
O5 0.096(8) 0.150(11) 0.104(8) -0.055(7) 0.014(7) -0.066(8)
O6 0.085(7) 0.094(7) 0.061(5) 0.026(4) -0.022(5) -0.048(5)
O7 0.089(6) 0.072(5) 0.058(5) -0.011(4) -0.012(5) -0.050(5)
N1 0.040(5) 0.036(5) 0.053(5) -0.006(4) -0.015(4) -0.016(4)
N2 0.051(5) 0.041(5) 0.050(5) 0.006(4) -0.024(4) -0.030(4)
N3 0.031(4) 0.034(4) 0.042(5) -0.009(3) -0.012(4) -0.012(3)
N4 0.043(5) 0.038(4) 0.028(4) -0.011(4) -0.016(4) -0.006(4)
N5 0.066(6) 0.041(5) 0.059(6) -0.018(4) -0.016(5) -0.013(4)
N6 0.036(5) 0.042(5) 0.033(4) -0.008(4) -0.001(4) -0.017(4)
C1 0.055(7) 0.067(7) 0.026(5) -0.003(5) -0.010(5) -0.039(6)
C2 0.063(7) 0.027(5) 0.063(7) 0.006(5) -0.021(6) -0.020(5)
C3 0.050(7) 0.038(6) 0.053(6) -0.014(5) -0.027(6) -0.002(5)
C4 0.044(6) 0.040(5) 0.021(4) -0.006(4) -0.005(4) -0.025(4)
C5 0.035(5) 0.038(5) 0.022(4) -0.005(4) -0.004(4) -0.023(4)
C6 0.067(8) 0.057(7) 0.039(6) -0.025(5) -0.009(6) -0.020(6)
C7 0.031(5) 0.034(5) 0.036(5) -0.011(4) -0.007(4) -0.008(4)
C8 0.029(5) 0.051(6) 0.025(5) -0.015(4) -0.010(4) -0.006(4)
C9 0.030(5) 0.033(5) 0.038(5) -0.020(4) 0.009(5) -0.015(4)
C10 0.038(6) 0.043(6) 0.062(7) -0.018(5) -0.008(6) -0.019(5)
C11 0.033(6) 0.027(5) 0.041(5) -0.003(4) -0.013(5) -0.009(4)
C12 0.027(5) 0.032(5) 0.053(6) -0.007(5) -0.012(5) -0.009(4)
C13 0.036(6) 0.030(5) 0.041(5) -0.007(4) -0.014(5) -0.013(4)
C14 0.036(6) 0.050(6) 0.048(6) 0.006(5) -0.024(5) -0.026(5)
C15 0.031(5) 0.029(5) 0.044(6) -0.014(4) -0.005(5) -0.010(4)
C16 0.052(11) 0.19(2) 0.29(3) -0.13(2) -0.015(14) -0.046(12)

loop_
_atom_type_symbol
_atom_type_description
_atom_type_scat_dispersion_real
_atom_type_scat_dispersion_imag
_atom_type_scat_source
C C 0.0033 0.0016 'International Tables Vol C Tables 4.2.6.8 and 6.1.1.4'
H H 0.0000 0.0000 'International Tables Vol C Tables 4.2.6.8 and 6.1.1.4'
N N 0.0061 0.0033 'International Tables Vol C Tables 4.2.6.8 and 6.1.1.4'
O O 0.0106 0.0060 'International Tables Vol C Tables 4.2.6.8 and 6.1.1.4'
Zn Zn 0.2839 1.4301 'International Tables Vol C Tables 4.2.6.8 and 6.1.1.4'

loop_
_geom_angle_atom_site_label_1
_geom_angle_atom_site_label_2
_geom_angle_atom_site_label_3
_geom_angle
_geom_angle_site_symmetry_1
_geom_angle_site_symmetry_3
O3 Zn1 O1 110.1(3) . .
O3 Zn1 N6 115.6(3) . 2_567
O1 Zn1 N6 115.1(3) . 2_567
O3 Zn1 N3 101.0(3) . .
O1 Zn1 N3 113.0(3) . .
N6 Zn1 N3 100.7(3) 2_567 .
C11 O1 Zn1 110.6(6) . .
C15 O3 Zn1 108.4(6) . .
C16 O5 H5 109.5 . .
C5 N1 N2 111.1(8) . .
C5 N1 C1 129.7(8) . .
N2 N1 C1 118.6(8) . .
C4 N2 N1 103.4(7) . .
C5 N3 C4 100.5(7) . .
C5 N3 Zn1 133.5(6) . .
C4 N3 Zn1 125.3(6) . .
C7 N4 N5 110.2(7) . .
C7 N4 C3 128.9(8) . .
N5 N4 C3 120.9(7) . .
C6 N5 N4 100.7(8) . .
C6 N6 C7 103.0(8) . .
C6 N6 Zn1 126.2(7) . 2_567
C7 N6 Zn1 129.0(6) . 2_567
N1 C1 C2 114.7(9) . .
N1 C1 H1A 108.6 . .
C2 C1 H1A 108.6 . .
N1 C1 H1B 108.6 . .
C2 C1 H1B 108.6 . .
H1A C1 H1B 107.6 . .
C3 C2 C1 115.1(8) . .
C3 C2 H2A 108.5 . .
C1 C2 H2A 108.5 . .
C3 C2 H2B 108.5 . .
C1 C2 H2B 108.5 . .
H2A C2 H2B 107.5 . .
N4 C3 C2 114.2(8) . .
N4 C3 H3A 108.7 . .
C2 C3 H3A 108.7 . .
N4 C3 H3B 108.7 . .
C2 C3 H3B 108.7 . .
H3A C3 H3B 107.6 . .
N2 C4 N3 114.6(8) . .
N2 C4 H4A 122.7 . .
N3 C4 H4A 122.7 . .
N1 C5 N3 110.2(8) . .
N1 C5 H5A 124.9 . .
N3 C5 H5A 124.9 . .
N6 C6 N5 116.6(9) . .
N6 C6 H6A 121.7 . .
N5 C6 H6A 121.7 . .
N6 C7 N4 109.4(8) . .
N6 C7 H7A 125.3 . .
N4 C7 H7A 125.3 . .
C9 C8 C10 119.6(8) . 2_656
C9 C8 C11 121.3(8) . .
C10 C8 C11 119.0(8) 2_656 .
C8 C9 C10 119.6(8) . .
C8 C9 H9A 120.2 . .
C10 C9 H9A 120.2 . .
C8 C10 C9 120.7(9) 2_656 .
C8 C10 H10A 119.6 2_656 .
C9 C10 H10A 119.6 . .
O2 C11 O1 123.0(8) . .
O2 C11 C8 118.2(8) . .
O1 C11 C8 118.9(8) . .
C13 C12 C14 119.5(8) . 2_457
C13 C12 C15 121.8(8) . .
C14 C12 C15 118.6(8) 2_457 .
C12 C13 C14 121.2(9) . .
C12 C13 H13A 119.4 . .
C14 C13 H13A 119.4 . .
C13 C14 C12 119.2(8) . 2_457
C13 C14 H14A 120.4 . .
C12 C14 H14A 120.4 2_457 .
O4 C15 O3 123.7(9) . .
O4 C15 C12 119.5(9) . .
O3 C15 C12 116.5(8) . .
O5 C16 H16A 109.5 . .
O5 C16 H16B 109.5 . .
H16A C16 H16B 109.5 . .
O5 C16 H16C 109.5 . .
H16A C16 H16C 109.5 . .
H16B C16 H16C 109.5 . .

loop_
_geom_bond_atom_site_label_1
_geom_bond_atom_site_label_2
_geom_bond_distance
_geom_bond_site_symmetry_2
Zn1 O3 1.951(6) .
Zn1 O1 1.962(6) .
Zn1 N6 2.006(7) 2_567
Zn1 N3 2.010(7) .
O1 C11 1.267(10) .
O2 C11 1.251(10) .
O3 C15 1.254(11) .
O4 C15 1.235(10) .
O5 C16 1.404(17) .
O5 H5 0.8200 .
N1 C5 1.298(11) .
N1 N2 1.348(10) .
N1 C1 1.454(12) .
N2 C4 1.280(11) .
N3 C5 1.353(10) .
N3 C4 1.395(11) .
N4 C7 1.349(11) .
N4 N5 1.365(10) .
N4 C3 1.452(11) .
N5 C6 1.338(12) .
N6 C6 1.323(11) .
N6 C7 1.335(11) .
N6 Zn1 2.006(7) 2_567
C1 C2 1.514(14) .
C1 H1A 0.9700 .
C1 H1B 0.9700 .
C2 C3 1.503(13) .
C2 H2A 0.9700 .
C2 H2B 0.9700 .
C3 H3A 0.9700 .
C3 H3B 0.9700 .
C4 H4A 0.9300 .
C5 H5A 0.9300 .
C6 H6A 0.9300 .
C7 H7A 0.9300 .
C8 C9 1.355(12) .
C8 C10 1.386(13) 2_656
C8 C11 1.518(13) .
C9 C10 1.409(12) .
C9 H9A 0.9300 .
C10 C8 1.386(13) 2_656
C10 H10A 0.9300 .
C12 C13 1.371(12) .
C12 C14 1.420(12) 2_457
C12 C15 1.518(12) .
C13 C14 1.390(12) .
C13 H13A 0.9300 .
C14 C12 1.420(12) 2_457
C14 H14A 0.9300 .
C16 H16A 0.9600 .
C16 H16B 0.9600 .
C16 H16C 0.9600 .

loop_
_geom_hbond_atom_site_label_D
_geom_hbond_atom_site_label_H
_geom_hbond_atom_site_label_A
_geom_hbond_distance_DH
_geom_hbond_distance_HA
_geom_hbond_distance_DA
_geom_hbond_angle_DHA
O5 H5 O7 0.82 2.03 2.759(14) 147.2

loop_
_geom_torsion_atom_site_label_1
_geom_torsion_atom_site_label_2
_geom_torsion_atom_site_label_3
_geom_torsion_atom_site_label_4
_geom_torsion
_geom_torsion_site_symmetry_1
_geom_torsion_site_symmetry_4
O3 Zn1 O1 C11 -169.9(5) . .
N6 Zn1 O1 C11 57.2(6) 2_567 .
N3 Zn1 O1 C11 -57.7(6) . .
O1 Zn1 O3 C15 -73.1(6) . .
N6 Zn1 O3 C15 59.5(6) 2_567 .
N3 Zn1 O3 C15 167.1(6) . .
C5 N1 N2 C4 -4.2(10) . .
C1 N1 N2 C4 -176.0(8) . .
O3 Zn1 N3 C5 7.3(8) . .
O1 Zn1 N3 C5 -110.4(8) . .
N6 Zn1 N3 C5 126.3(8) 2_567 .
O3 Zn1 N3 C4 -161.5(7) . .
O1 Zn1 N3 C4 80.8(7) . .
N6 Zn1 N3 C4 -42.5(7) 2_567 .
C7 N4 N5 C6 -2.0(11) . .
C3 N4 N5 C6 179.8(9) . .
C5 N1 C1 C2 116.4(10) . .
N2 N1 C1 C2 -73.5(11) . .
N1 C1 C2 C3 57.9(12) . .
C7 N4 C3 C2 -116.8(10) . .
N5 N4 C3 C2 61.0(12) . .
C1 C2 C3 N4 56.7(12) . .
N1 N2 C4 N3 2.5(10) . .
C5 N3 C4 N2 -0.1(10) . .
Zn1 N3 C4 N2 171.7(6) . .
N2 N1 C5 N3 4.4(11) . .
C1 N1 C5 N3 175.1(9) . .
C4 N3 C5 N1 -2.6(9) . .
Zn1 N3 C5 N1 -173.3(6) . .
C7 N6 C6 N5 -1.3(12) . .
Zn1 N6 C6 N5 164.8(7) 2_567 .
N4 N5 C6 N6 2.1(12) . .
C6 N6 C7 N4 -0.1(10) . .
Zn1 N6 C7 N4 -165.7(6) 2_567 .
N5 N4 C7 N6 1.4(10) . .
C3 N4 C7 N6 179.4(8) . .
C10 C8 C9 C10 1.9(15) 2_656 .
C11 C8 C9 C10 178.0(8) . .
C8 C9 C10 C8 -1.9(15) . 2_656
Zn1 O1 C11 O2 -1.5(11) . .
Zn1 O1 C11 C8 177.9(6) . .
C9 C8 C11 O2 -1.3(13) . .
C10 C8 C11 O2 174.8(8) 2_656 .
C9 C8 C11 O1 179.3(8) . .
C10 C8 C11 O1 -4.6(12) 2_656 .
C14 C12 C13 C14 -3.2(15) 2_457 .
C15 C12 C13 C14 -178.6(8) . .
C12 C13 C14 C12 3.2(15) . 2_457
Zn1 O3 C15 O4 6.4(11) . .
Zn1 O3 C15 C12 179.8(6) . .
C13 C12 C15 O4 158.6(9) . .
C14 C12 C15 O4 -16.9(13) 2_457 .
C13 C12 C15 O3 -15.1(13) . .
C14 C12 C15 O3 169.5(8) 2_457 .
